data_7109012
loop_
_publ_author_name
'Guoxiong Hua'
'Alexandra M. Z. Slawin'
'Rebecca A. M. Randall'
'David B. Cordes'
'Luke Crawford'
'Michael Buhl'
'J. Derek Woollins'

_publ_section_title
;
 An efficient route for the synthesis of phosphorus-selenium
 macro-heterocycles
;
_journal_name_full Chem.Commun.
_journal_page_first 2619
_journal_paper_doi 10.1039/c3cc40515j
_journal_volume 49
_journal_year 2013
_chemical_formula_moiety 'C20 H26 O2 P2 Se4'
_chemical_formula_sum 'C20 H26 O2 P2 Se4'
_chemical_formula_weight 676.19
_chemical_name_systematic
;
?
;
_space_group_IT_number 15
_symmetry_cell_setting monoclinic
_symmetry_space_group_name_Hall '-C 2yc'
_symmetry_space_group_name_H-M 'C 1 2/c 1'
_atom_sites_solution_hydrogens geom
_atom_sites_solution_primary direct
_atom_sites_solution_secondary difmap
_audit_creation_method SHELXL-97
_cell_angle_alpha 90.00
_cell_angle_beta 133.807(7)
_cell_angle_gamma 90.00
_cell_formula_units_Z 4
_cell_length_a 22.920(12)
_cell_length_b 9.231(3)
_cell_length_c 15.919(9)
_cell_measurement_reflns_used 4258
_cell_measurement_temperature 93(2)
_cell_measurement_theta_max 28.4
_cell_measurement_theta_min 2.5
_cell_volume 2431(2)
_computing_cell_refinement 'CrystalClear (Rigaku Corp., 2004)'
_computing_data_collection 'CrystalClear (Rigaku Corp., 2004)'
_computing_data_reduction 'CrystalClear (Rigaku Corp., 2004)'
_computing_molecular_graphics 'Bruker SHELXTL'
_computing_publication_material 'Bruker SHELXTL'
_computing_structure_refinement 'SHELXL-97 (Sheldrick, 1997)'
_computing_structure_solution 'SHELXS-97 (Sheldrick, 1990)'
_diffrn_ambient_temperature 93(2)
_diffrn_measured_fraction_theta_full 0.997
_diffrn_measured_fraction_theta_max 0.996
_diffrn_measurement_device_type CCD
_diffrn_measurement_method '\w and \f scans'
_diffrn_radiation_monochromator confocal
_diffrn_radiation_source 'rotating anode'
_diffrn_radiation_type MoK\a
_diffrn_radiation_wavelength 0.71073
_diffrn_reflns_av_R_equivalents 0.0467
_diffrn_reflns_av_sigmaI/netI 0.0443
_diffrn_reflns_limit_h_max 27
_diffrn_reflns_limit_h_min -26
_diffrn_reflns_limit_k_max 11
_diffrn_reflns_limit_k_min -9
_diffrn_reflns_limit_l_max 14
_diffrn_reflns_limit_l_min -19
_diffrn_reflns_number 7397
_diffrn_reflns_theta_full 25.00
_diffrn_reflns_theta_max 25.30
_diffrn_reflns_theta_min 2.46
_exptl_absorpt_coefficient_mu 6.183
_exptl_absorpt_correction_T_max 1.000
_exptl_absorpt_correction_T_min 0.646
_exptl_absorpt_correction_type multi-scan
_exptl_absorpt_process_details 'Jacobson, R. (1998) Private communication'
_exptl_crystal_colour Yellow
_exptl_crystal_density_diffrn 1.848
_exptl_crystal_density_method 'not measured'
_exptl_crystal_description Prism
_exptl_crystal_F_000 1312
_exptl_crystal_size_max 0.12
_exptl_crystal_size_mid 0.12
_exptl_crystal_size_min 0.12
_refine_diff_density_max 1.190
_refine_diff_density_min -0.968
_refine_diff_density_rms 0.137
_refine_ls_extinction_method none
_refine_ls_goodness_of_fit_ref 1.075
_refine_ls_hydrogen_treatment constr
_refine_ls_matrix_type full
_refine_ls_number_parameters 127
_refine_ls_number_reflns 2201
_refine_ls_number_restraints 0
_refine_ls_restrained_S_all 1.075
_refine_ls_R_factor_all 0.0559
_refine_ls_R_factor_gt 0.0504
_refine_ls_shift/su_max 0.001
_refine_ls_shift/su_mean 0.000
_refine_ls_structure_factor_coef Fsqd
_refine_ls_weighting_details 'calc w=1/[\s^2^(Fo^2^)+(0.0645P)^2^+14.3063P] where P=(Fo^2^+2Fc^2^)/3'
_refine_ls_weighting_scheme calc
_refine_ls_wR_factor_gt 0.1288
_refine_ls_wR_factor_ref 0.1327
_reflns_number_gt 1960
_reflns_number_total 2201
_reflns_threshold_expression >2sigma(I)
_cod_data_source_file c3cc40515j.txt
_cod_data_source_block hua54
_cod_original_sg_symbol_H-M C2/c
_cod_database_code 7109012

loop_
_symmetry_equiv_pos_as_xyz
'x, y, z'
'-x, y, -z+1/2'
'x+1/2, y+1/2, z'
'-x+1/2, y+1/2, -z+1/2'
'-x, -y, -z'
'x, -y, z-1/2'
'-x+1/2, -y+1/2, -z'
'x+1/2, -y+1/2, z-1/2'

loop_
_atom_site_label
_atom_site_type_symbol
_atom_site_fract_x
_atom_site_fract_y
_atom_site_fract_z
_atom_site_U_iso_or_equiv
_atom_site_adp_type
_atom_site_occupancy
_atom_site_symmetry_multiplicity
_atom_site_calc_flag
_atom_site_refinement_flags
Se1 Se 0.71573(4) -0.05031(6) 0.30834(5) 0.0376(2) Uani 1 1 d .
Se2 Se 0.90374(4) 0.16066(6) 0.50729(6) 0.0419(2) Uani 1 1 d .
P1 P 0.83760(9) -0.01480(15) 0.48795(14) 0.0309(4) Uani 1 1 d .
O1 O 0.6858(2) 0.5048(4) 0.4379(3) 0.0339(9) Uani 1 1 d .
C1 C 0.6908(4) 0.1536(6) 0.2574(5) 0.0406(15) Uani 1 1 d .
H1A H 0.7391 0.1985 0.2795 0.049 Uiso 1 1 calc R
H1B H 0.6467 0.1561 0.1714 0.049 Uiso 1 1 calc R
C2 C 0.6656(4) 0.2446(6) 0.3080(5) 0.0357(13) Uani 1 1 d .
H2A H 0.7085 0.2403 0.3940 0.043 Uiso 1 1 calc R
H2B H 0.6155 0.2041 0.2826 0.043 Uiso 1 1 calc R
C3 C 0.6512(4) 0.4025(7) 0.2683(6) 0.0407(14) Uani 1 1 d .
H3A H 0.6101 0.4040 0.1821 0.049 Uiso 1 1 calc R
H3B H 0.7020 0.4412 0.2950 0.049 Uiso 1 1 calc R
C4 C 0.6232(3) 0.5054(8) 0.3104(5) 0.0406(15) Uani 1 1 d .
H4A H 0.6158 0.6045 0.2806 0.049 Uiso 1 1 calc R
H4B H 0.5711 0.4720 0.2821 0.049 Uiso 1 1 calc R
C5 C 0.8873(3) -0.1888(5) 0.5258(5) 0.0281(11) Uani 1 1 d .
C6 C 0.8535(4) -0.3119(6) 0.5293(6) 0.0402(15) Uani 1 1 d .
H6A H 0.8049 -0.3039 0.5123 0.048 Uiso 1 1 calc R
C7 C 0.8904(4) -0.4449(6) 0.5572(7) 0.0450(16) Uani 1 1 d .
H7A H 0.8668 -0.5287 0.5581 0.054 Uiso 1 1 calc R
C8 C 0.9622(4) -0.4559(6) 0.5841(6) 0.0391(14) Uani 1 1 d .
H8A H 0.9883 -0.5471 0.6051 0.047 Uiso 1 1 calc R
C9 C 0.9956(4) -0.3360(6) 0.5804(5) 0.0385(14) Uani 1 1 d .
H9A H 1.0443 -0.3447 0.5979 0.046 Uiso 1 1 calc R
C10 C 0.9588(3) -0.2028(6) 0.5516(5) 0.0290(12) Uani 1 1 d .
H10A H 0.9823 -0.1201 0.5493 0.035 Uiso 1 1 calc R

loop_
_atom_site_aniso_label
_atom_site_aniso_U_11
_atom_site_aniso_U_22
_atom_site_aniso_U_33
_atom_site_aniso_U_23
_atom_site_aniso_U_13
_atom_site_aniso_U_12
Se1 0.0378(4) 0.0322(4) 0.0362(4) -0.0024(2) 0.0231(3) 0.0004(2)
Se2 0.0439(4) 0.0225(3) 0.0646(5) 0.0018(3) 0.0396(4) -0.0028(2)
P1 0.0330(8) 0.0224(7) 0.0412(9) 0.0008(6) 0.0272(8) 0.0002(5)
O1 0.036(2) 0.034(2) 0.035(2) 0.0001(17) 0.026(2) 0.0031(17)
C1 0.054(4) 0.034(3) 0.034(3) 0.008(2) 0.030(3) 0.008(3)
C2 0.038(3) 0.037(3) 0.028(3) 0.003(2) 0.021(3) 0.004(2)
C3 0.047(4) 0.038(3) 0.038(3) 0.006(3) 0.030(3) 0.013(3)
C4 0.026(3) 0.065(4) 0.017(3) -0.003(3) 0.010(3) 0.023(3)
C5 0.030(3) 0.024(3) 0.030(3) -0.002(2) 0.021(3) -0.003(2)
C6 0.045(4) 0.029(3) 0.066(4) 0.001(3) 0.046(4) 0.000(2)
C7 0.060(4) 0.026(3) 0.072(5) 0.008(3) 0.054(4) 0.002(3)
C8 0.040(3) 0.026(3) 0.047(4) 0.000(2) 0.028(3) 0.004(2)
C9 0.035(3) 0.036(3) 0.043(4) -0.006(3) 0.027(3) 0.001(2)
C10 0.029(3) 0.029(3) 0.025(3) -0.002(2) 0.017(3) -0.001(2)

loop_
_atom_type_symbol
_atom_type_description
_atom_type_scat_dispersion_real
_atom_type_scat_dispersion_imag
_atom_type_scat_source
C C 0.0033 0.0016 'International Tables Vol C Tables 4.2.6.8 and 6.1.1.4'
H H 0.0000 0.0000 'International Tables Vol C Tables 4.2.6.8 and 6.1.1.4'
O O 0.0106 0.0060 'International Tables Vol C Tables 4.2.6.8 and 6.1.1.4'
P P 0.1023 0.0942 'International Tables Vol C Tables 4.2.6.8 and 6.1.1.4'
Se Se -0.0929 2.2259 'International Tables Vol C Tables 4.2.6.8 and 6.1.1.4'

loop_
_geom_angle_atom_site_label_1
_geom_angle_atom_site_label_2
_geom_angle_atom_site_label_3
_geom_angle
_geom_angle_site_symmetry_1
_geom_angle_site_symmetry_3
C1 Se1 P1 97.8(2) . .
O1 P1 C5 105.1(2) 7_656 .
O1 P1 Se2 115.17(16) 7_656 .
C5 P1 Se2 114.37(19) . .
O1 P1 Se1 101.00(17) 7_656 .
C5 P1 Se1 103.62(19) . .
Se2 P1 Se1 115.93(8) . .
C4 O1 P1 120.9(4) . 7_656
C2 C1 Se1 114.6(4) . .
C2 C1 H1A 108.6 . .
Se1 C1 H1A 108.6 . .
C2 C1 H1B 108.6 . .
Se1 C1 H1B 108.6 . .
H1A C1 H1B 107.6 . .
C1 C2 C3 111.0(5) . .
C1 C2 H2A 109.4 . .
C3 C2 H2A 109.4 . .
C1 C2 H2B 109.4 . .
C3 C2 H2B 109.4 . .
H2A C2 H2B 108.0 . .
C2 C3 C4 116.4(5) . .
C2 C3 H3A 108.2 . .
C4 C3 H3A 108.2 . .
C2 C3 H3B 108.2 . .
C4 C3 H3B 108.2 . .
H3A C3 H3B 107.3 . .
O1 C4 C3 107.3(4) . .
O1 C4 H4A 110.2 . .
C3 C4 H4A 110.2 . .
O1 C4 H4B 110.2 . .
C3 C4 H4B 110.2 . .
H4A C4 H4B 108.5 . .
C10 C5 C6 118.9(5) . .
C10 C5 P1 121.4(4) . .
C6 C5 P1 119.7(4) . .
C7 C6 C5 120.3(6) . .
C7 C6 H6A 119.9 . .
C5 C6 H6A 119.9 . .
C6 C7 C8 119.8(5) . .
C6 C7 H7A 120.1 . .
C8 C7 H7A 120.1 . .
C9 C8 C7 120.4(5) . .
C9 C8 H8A 119.8 . .
C7 C8 H8A 119.8 . .
C8 C9 C10 120.3(6) . .
C8 C9 H9A 119.9 . .
C10 C9 H9A 119.9 . .
C9 C10 C5 120.4(5) . .
C9 C10 H10A 119.8 . .
C5 C10 H10A 119.8 . .

loop_
_geom_bond_atom_site_label_1
_geom_bond_atom_site_label_2
_geom_bond_distance
_geom_bond_site_symmetry_2
Se1 C1 1.971(6) .
Se1 P1 2.2422(19) .
Se2 P1 2.0905(17) .
P1 O1 1.602(4) 7_656
P1 C5 1.814(5) .
O1 C4 1.465(7) .
O1 P1 1.602(4) 7_656
C1 C2 1.526(8) .
C1 H1A 0.9900 .
C1 H1B 0.9900 .
C2 C3 1.531(8) .
C2 H2A 0.9900 .
C2 H2B 0.9900 .
C3 C4 1.536(8) .
C3 H3A 0.9900 .
C3 H3B 0.9900 .
C4 H4A 0.9900 .
C4 H4B 0.9900 .
C5 C10 1.392(8) .
C5 C6 1.398(8) .
C6 C7 1.378(8) .
C6 H6A 0.9500 .
C7 C8 1.388(9) .
C7 H7A 0.9500 .
C8 C9 1.369(9) .
C8 H8A 0.9500 .
C9 C10 1.378(8) .
C9 H9A 0.9500 .
C10 H10A 0.9500 .

loop_
_geom_torsion_atom_site_label_1
_geom_torsion_atom_site_label_2
_geom_torsion_atom_site_label_3
_geom_torsion_atom_site_label_4
_geom_torsion
_geom_torsion_site_symmetry_1
_geom_torsion_site_symmetry_4
C1 Se1 P1 O1 94.3(2) . 7_656
C1 Se1 P1 C5 -157.1(3) . .
C1 Se1 P1 Se2 -30.9(2) . .
P1 Se1 C1 C2 -76.0(5) . .
Se1 C1 C2 C3 177.4(4) . .
C1 C2 C3 C4 178.4(5) . .
P1 O1 C4 C3 -143.5(4) 7_656 .
C2 C3 C4 O1 59.6(7) . .
O1 P1 C5 C10 -134.6(4) 7_656 .
Se2 P1 C5 C10 -7.3(5) . .
Se1 P1 C5 C10 119.8(4) . .
O1 P1 C5 C6 45.4(5) 7_656 .
Se2 P1 C5 C6 172.7(4) . .
Se1 P1 C5 C6 -60.2(5) . .
C10 C5 C6 C7 -0.4(9) . .
P1 C5 C6 C7 179.6(5) . .
C5 C6 C7 C8 1.2(10) . .
C6 C7 C8 C9 -1.5(10) . .
C7 C8 C9 C10 0.9(10) . .
C8 C9 C10 C5 -0.1(9) . .
C6 C5 C10 C9 -0.2(8) . .
P1 C5 C10 C9 179.8(5) . .
